data_1008916
loop_
_publ_author_name
'le Fur, Y'
'Aleonard, S'
'Gorius, M F'
'Roux, M T'

_publ_section_title
;
Structure cristalline de la phase $-beta-K Yb2 F7
;
_journal_coden_ASTM JSSCBI
_journal_name_full 'Journal of Solid State Chemistry'
_journal_page_first 29
_journal_page_last 33
_journal_paper_doi 10.1016/0022-4596(80)90459-4
_journal_volume 35
_journal_year 1980
_chemical_formula_structural 'K Yb2 F7'
_chemical_formula_sum 'F7 K Yb2'
_chemical_name_systematic 'Potassium diytterbium fluoride - $-beta'
_space_group_IT_number 3
_symmetry_cell_setting monoclinic
_symmetry_Int_Tables_number 3
_symmetry_space_group_name_Hall 'P 2y'
_symmetry_space_group_name_H-M 'P 1 2 1'
_cell_angle_alpha 90
_cell_angle_beta 115.94
_cell_angle_gamma 90
_cell_formula_units_Z 1
_cell_length_a 6.528(1)
_cell_length_b 4.217(1)
_cell_length_c 6.435(1)
_cell_volume 159.3
_refine_ls_R_factor_all 0.04
_cod_database_code 1008916

loop_
_symmetry_equiv_pos_as_xyz
x,y,z
-x,y,-z

loop_
_atom_site_label
_atom_site_type_symbol
_atom_site_symmetry_multiplicity
_atom_site_Wyckoff_symbol
_atom_site_fract_x
_atom_site_fract_y
_atom_site_fract_z
_atom_site_occupancy
_atom_site_attached_hydrogens
_atom_site_calc_flag
K1 K1+ 1 c 0.5 0.5 0. 1. 0 d
Yb1 Yb3+ 2 e 0.1922(1) 0. 0.3088(1) 1. 0 d
F1 F1- 2 e 0.5430(14) 0. 0.3290(18) 1. 0 d
F2 F1- 2 e 0.1674(16) 0. 0.9546(18) 1. 0 d
F3 F1- 2 e 0.2112(31) 0.5 0.2932(36) 1. 0 d
F4 F1- 1 b 0. 0.8928(64) 0.5 1. 0 d

loop_
_atom_type_symbol
_atom_type_oxidation_number
K1+ 1.000
Yb3+ 3.000
F1- -1.000
